data_4112973
loop_
_publ_author_name
'Evgueni Kirillov'
'Christian W. Lehmann'
'Abbas Razavi'
'Jean-Fran\,cois Carpentier'

_publ_section_title
;
 Highly Syndiospecific Polymerization of Styrene Catalyzed by Allyl
 Lanthanide Complexes
;
_journal_name_full 'Journal of the American Chemical Society'
_journal_page_first 12240
_journal_page_last 12241
_journal_paper_doi 10.1021/ja0455695
_journal_volume 126
_journal_year 2004
_chemical_compound_source 'see paper'
_chemical_formula_sum 'C28 H31 Nd O'
_chemical_formula_weight 527.77
_chemical_name_systematic
; 
 ? 
;
_space_group_IT_number 33
_symmetry_cell_setting orthorhombic
_symmetry_Int_Tables_number 33
_symmetry_space_group_name_Hall 'P 2c -2n'
_symmetry_space_group_name_H-M 'P n a 21'
_atom_sites_solution_hydrogens geom
_atom_sites_solution_primary direct
_atom_sites_solution_secondary difmap
_cell_angle_alpha 90.00
_cell_angle_beta 90.00
_cell_angle_gamma 90.00
_cell_formula_units_Z 4
_cell_length_a 28.9132(7)
_cell_length_b 7.8898(2)
_cell_length_c 9.5349(2)
_cell_measurement_reflns_used 42165
_cell_measurement_temperature 100
_cell_measurement_theta_max 31.00
_cell_measurement_theta_min 2.91
_cell_volume 2175.10(9)
_computing_cell_refinement 'Denzo / Scalepack (Otwinowski 1997)'
_computing_data_collection 'Collect software (Nonius, 1998)'
_computing_data_reduction 'Denzo / Scalepack (Otwinowski 1997)'
_computing_molecular_graphics 'ORTEP (Johnson, 1976)'
_computing_structure_refinement 'SHELXL-97 (Sheldrick, 1997)'
_computing_structure_solution 'SHELXS-97 (Sheldrick, 1990)'
_diffrn_ambient_temperature 100
_diffrn_measured_fraction_theta_full 0.996
_diffrn_measured_fraction_theta_max 0.996
_diffrn_measurement_device_type 'Nonius KappaCCD'
_diffrn_measurement_method 'CCD \w-scan'
_diffrn_radiation_monochromator graphite
_diffrn_radiation_source '0.3 mm focus rotating anode'
_diffrn_radiation_type MoK\a
_diffrn_radiation_wavelength 0.71073
_diffrn_reflns_av_R_equivalents 0.0799
_diffrn_reflns_av_sigmaI/netI 0.0856
_diffrn_reflns_limit_h_max 37
_diffrn_reflns_limit_h_min -37
_diffrn_reflns_limit_k_max 10
_diffrn_reflns_limit_k_min -10
_diffrn_reflns_limit_l_max 9
_diffrn_reflns_limit_l_min -12
_diffrn_reflns_number 15543
_diffrn_reflns_theta_full 27.47
_diffrn_reflns_theta_max 27.47
_diffrn_reflns_theta_min 3.82
_diffrn_standards_decay_% 0.00
_diffrn_standards_number 0
_exptl_absorpt_coefficient_mu 2.404
_exptl_absorpt_correction_T_max 0
_exptl_absorpt_correction_T_min 0
_exptl_absorpt_correction_type psi-scan
_exptl_absorpt_process_details 'DENZO/Scalepack, Otwinowski (1997)'
_exptl_crystal_colour 'red orange'
_exptl_crystal_density_diffrn 1.612
_exptl_crystal_density_meas ?
_exptl_crystal_density_method none
_exptl_crystal_description block
_exptl_crystal_F_000 1068
_exptl_crystal_size_max 0.14
_exptl_crystal_size_mid 0.11
_exptl_crystal_size_min 0.06
_refine_diff_density_max 0.973
_refine_diff_density_min -0.981
_refine_diff_density_rms 0.219
_refine_ls_abs_structure_details 'Flack, H. D. (1983). Acta Cryst. A39, 876-881'
_refine_ls_abs_structure_Flack -0.02(4)
_refine_ls_extinction_method none
_refine_ls_goodness_of_fit_ref 1.144
_refine_ls_hydrogen_treatment constr
_refine_ls_matrix_type full
_refine_ls_number_parameters 273
_refine_ls_number_reflns 4710
_refine_ls_number_restraints 1
_refine_ls_restrained_S_all 1.144
_refine_ls_R_factor_all 0.0779
_refine_ls_R_factor_gt 0.0503
_refine_ls_shift/su_max 0.001
_refine_ls_shift/su_mean 0.000
_refine_ls_structure_factor_coef Fsqd
_refine_ls_weighting_details 'calc w=1/[\s^2^(Fo^2^)+(0.0627P)^2^+0.0000P] where P=(Fo^2^+2Fc^2^)/3'
_refine_ls_weighting_scheme calc
_refine_ls_wR_factor_gt 0.1074
_refine_ls_wR_factor_ref 0.1362
_reflns_number_gt 3623
_reflns_number_total 4710
_reflns_threshold_expression I>2\s(I)
_cod_data_source_file ja0455695si20040723_054531.cif
_cod_data_source_block 4516
_cod_depositor_comments
;
The following automatic conversions were performed:

'_exptl_crystal_density_meas' value 'none' was changed to '?' - the
value is perceived as not measured.

Automatic conversion script
Id: cif_fix_values 3008 2015-01-20 13:52:24Z robertas 

The following automatic conversions were performed:

'_symmetry_cell_setting' tag value 'orthorhombicic' was replaced with
'orthorhombic' value as specified in the replacement file
'/home/robertas/cod-tools/perl-scripts/inputs/replacement_values.lst'.

Automatic conversion script
Id: cif_fix_values 3143 2015-03-26 13:38:13Z robertas 
;
_cod_database_code 4112973

loop_
_symmetry_equiv_pos_as_xyz
'x, y, z'
'-x, -y, z+1/2'
'x+1/2, -y+1/2, z'
'-x+1/2, y+1/2, z+1/2'

loop_
_atom_site_label
_atom_site_type_symbol
_atom_site_fract_x
_atom_site_fract_y
_atom_site_fract_z
_atom_site_U_iso_or_equiv
_atom_site_adp_type
_atom_site_occupancy
_atom_site_symmetry_multiplicity
_atom_site_calc_flag
_atom_site_refinement_flags
Nd1 Nd 0.871139(12) 0.54648(5) 0.75090(12) 0.01736(13) Uani 1 1 d .
C1' C 0.8196(4) 0.532(2) 0.5206(14) 0.060(4) Uani 1 1 d .
H1'1 H 0.8389 0.4357 0.5322 0.072 Uiso 1 1 calc R
H1'2 H 0.8225 0.6009 0.4393 0.072 Uiso 1 1 calc R
C2' C 0.7895(4) 0.570(2) 0.6150(13) 0.056(4) Uani 1 1 d .
H2' H 0.7720 0.6681 0.5933 0.067 Uiso 1 1 calc R
C3' C 0.7779(3) 0.5003(13) 0.735(2) 0.025(3) Uani 1 1 d .
H3'1 H 0.7933 0.4010 0.7661 0.031 Uiso 1 1 calc R
H3'2 H 0.7541 0.5493 0.7900 0.031 Uiso 1 1 calc R
C1 C 0.8659(4) 0.9487(17) 0.5594(13) 0.032(2) Uani 1 1 d .
H1 H 0.8886 0.9381 0.4881 0.038 Uiso 1 1 calc R
C2 C 0.8241(4) 1.0102(16) 0.5268(14) 0.039(3) Uani 1 1 d .
H2 H 0.8174 1.0429 0.4331 0.047 Uiso 1 1 calc R
C3 C 0.7909(4) 1.0259(16) 0.6299(16) 0.044(3) Uani 1 1 d .
H3 H 0.7621 1.0761 0.6063 0.053 Uiso 1 1 calc R
C4 C 0.7980(4) 0.9703(14) 0.769(3) 0.044(5) Uani 1 1 d .
H4 H 0.7745 0.9779 0.8386 0.052 Uiso 1 1 calc R
C4A C 0.8415(3) 0.9038(13) 0.7987(11) 0.024(2) Uani 1 1 d .
C4B C 0.8601(4) 0.8492(16) 0.9267(12) 0.030(3) Uani 1 1 d .
C5 C 0.8388(4) 0.8333(16) 1.0630(12) 0.034(3) Uani 1 1 d .
H5 H 0.8072 0.8624 1.0753 0.041 Uiso 1 1 calc R
C6 C 0.8635(5) 0.7781(17) 1.1711(13) 0.048(3) Uani 1 1 d .
H6 H 0.8494 0.7666 1.2605 0.057 Uiso 1 1 calc R
C7 C 0.9117(5) 0.7353(18) 1.1537(12) 0.049(3) Uani 1 1 d .
H7 H 0.9291 0.6982 1.2325 0.059 Uiso 1 1 calc R
C8 C 0.9328(3) 0.7471(14) 1.0270(10) 0.026(2) Uani 1 1 d .
H8 H 0.9642 0.7140 1.0171 0.031 Uiso 1 1 calc R
C8A C 0.9076(3) 0.8099(12) 0.9071(9) 0.019(2) Uani 1 1 d .
C9 C 0.9191(3) 0.8360(10) 0.7575(18) 0.0201(18) Uani 1 1 d .
C9A C 0.8770(3) 0.8985(13) 0.6998(10) 0.022(2) Uani 1 1 d .
C10 C 0.9648(3) 0.7825(13) 0.6880(9) 0.020(2) Uani 1 1 d .
C11 C 0.9593(3) 0.5877(12) 0.6654(10) 0.019(2) Uani 1 1 d .
C12 C 0.9355(4) 0.5102(14) 0.5485(11) 0.027(2) Uani 1 1 d .
H12 H 0.9277 0.5637 0.4624 0.033 Uiso 1 1 calc R
C13 C 0.9260(3) 0.3398(14) 0.5856(11) 0.028(2) Uani 1 1 d .
H13 H 0.9106 0.2593 0.5280 0.034 Uiso 1 1 calc R
C14 C 0.9428(3) 0.3092(14) 0.7205(10) 0.030(3) Uani 1 1 d .
H14 H 0.9408 0.2047 0.7695 0.036 Uiso 1 1 calc R
C15 C 0.9631(3) 0.4583(14) 0.7719(15) 0.023(3) Uani 1 1 d .
H15 H 0.9771 0.4717 0.8614 0.028 Uiso 1 1 calc R
C16 C 1.0076(3) 0.8183(15) 0.7796(9) 0.028(3) Uani 1 1 d .
H16A H 1.0104 0.9407 0.7953 0.043 Uiso 1 1 calc R
H16B H 1.0354 0.7767 0.7318 0.043 Uiso 1 1 calc R
H16C H 1.0043 0.7604 0.8699 0.043 Uiso 1 1 calc R
C17 C 0.9732(4) 0.8741(15) 0.5488(10) 0.029(2) Uani 1 1 d .
H17A H 0.9508 0.8347 0.4790 0.043 Uiso 1 1 calc R
H17B H 1.0046 0.8497 0.5158 0.043 Uiso 1 1 calc R
H17C H 0.9697 0.9965 0.5624 0.043 Uiso 1 1 calc R
O21 O 0.8593(2) 0.3729(10) 0.9665(7) 0.0248(16) Uani 1 1 d .
C22 C 0.8161(4) 0.347(3) 1.0361(12) 0.061(5) Uani 1 1 d .
H22A H 0.7978 0.4527 1.0351 0.074 Uiso 1 1 calc R
H22B H 0.7982 0.2580 0.9868 0.074 Uiso 1 1 calc R
C23 C 0.8245(4) 0.296(2) 1.1761(11) 0.055(4) Uani 1 1 d .
H23A H 0.8108 0.1830 1.1935 0.066 Uiso 1 1 calc R
H23B H 0.8104 0.3780 1.2420 0.066 Uiso 1 1 calc R
C24 C 0.8760(3) 0.2896(16) 1.1977(10) 0.030(3) Uani 1 1 d .
H24A H 0.8851 0.1849 1.2477 0.036 Uiso 1 1 calc R
H24B H 0.8869 0.3891 1.2518 0.036 Uiso 1 1 calc R
C25 C 0.8951(3) 0.2917(13) 1.0507(9) 0.022(2) Uani 1 1 d .
H25A H 0.9243 0.3572 1.0466 0.026 Uiso 1 1 calc R
H25B H 0.9011 0.1750 1.0171 0.026 Uiso 1 1 calc R

loop_
_atom_site_aniso_label
_atom_site_aniso_U_11
_atom_site_aniso_U_22
_atom_site_aniso_U_33
_atom_site_aniso_U_23
_atom_site_aniso_U_13
_atom_site_aniso_U_12
Nd1 0.01947(19) 0.0161(2) 0.0165(2) -0.0006(5) -0.0018(5) -0.00237(19)
C1' 0.039(8) 0.105(14) 0.035(7) -0.004(8) -0.015(6) -0.013(8)
C2' 0.026(6) 0.106(14) 0.037(7) -0.003(8) -0.011(5) 0.011(7)
C3' 0.015(3) 0.036(6) 0.025(9) -0.003(6) 0.003(6) 0.002(3)
C1 0.032(6) 0.027(7) 0.037(7) 0.015(6) -0.005(5) -0.005(6)
C2 0.036(7) 0.040(8) 0.042(7) 0.005(6) -0.006(5) -0.011(5)
C3 0.034(7) 0.028(7) 0.071(10) 0.004(7) -0.024(6) -0.006(5)
C4 0.036(5) 0.024(6) 0.071(15) -0.031(9) 0.012(8) 0.000(4)
C4A 0.018(5) 0.012(5) 0.041(7) -0.007(4) -0.003(4) -0.004(4)
C4B 0.030(6) 0.017(6) 0.043(7) -0.027(5) 0.002(5) 0.000(5)
C5 0.042(6) 0.028(6) 0.034(6) -0.010(5) 0.009(5) -0.008(5)
C6 0.071(8) 0.035(7) 0.038(7) -0.010(6) 0.034(6) -0.009(7)
C7 0.083(9) 0.048(9) 0.017(6) -0.003(5) -0.011(6) -0.019(8)
C8 0.032(5) 0.028(6) 0.017(5) -0.007(4) -0.001(4) -0.008(5)
C8A 0.027(5) 0.012(5) 0.018(5) -0.008(4) 0.005(4) -0.002(4)
C9 0.024(4) 0.013(4) 0.023(4) -0.002(8) 0.008(7) -0.005(3)
C9A 0.023(5) 0.012(4) 0.031(5) 0.001(3) -0.009(4) -0.001(4)
C10 0.022(4) 0.018(5) 0.020(4) -0.005(4) -0.002(3) -0.008(4)
C11 0.023(5) 0.014(5) 0.020(5) -0.003(4) 0.001(4) 0.000(4)
C12 0.034(6) 0.027(6) 0.021(5) -0.006(4) 0.007(4) -0.002(4)
C13 0.030(6) 0.019(6) 0.034(6) -0.009(5) 0.008(4) -0.007(5)
C14 0.033(5) 0.023(5) 0.033(9) 0.008(5) 0.006(4) 0.002(4)
C15 0.029(4) 0.025(5) 0.015(9) -0.009(5) 0.003(4) 0.004(4)
C16 0.029(5) 0.037(6) 0.020(8) -0.008(4) 0.002(4) -0.008(4)
C17 0.040(6) 0.027(6) 0.020(5) 0.006(5) 0.011(4) -0.006(5)
O21 0.028(4) 0.028(4) 0.019(3) 0.007(3) 0.005(3) 0.001(3)
C22 0.021(6) 0.134(17) 0.029(6) 0.023(9) 0.006(5) -0.005(7)
C23 0.044(7) 0.099(14) 0.024(6) 0.008(7) 0.004(5) 0.004(8)
C24 0.022(5) 0.043(7) 0.025(5) 0.014(4) -0.004(3) 0.009(5)
C25 0.025(5) 0.020(5) 0.020(5) 0.009(4) 0.000(4) 0.003(4)

loop_
_atom_type_symbol
_atom_type_description
_atom_type_scat_dispersion_real
_atom_type_scat_dispersion_imag
_atom_type_scat_source
C C 0.0033 0.0016 'International Tables Vol C Tables 4.2.6.8 and 6.1.1.4'
H H 0.0000 0.0000 'International Tables Vol C Tables 4.2.6.8 and 6.1.1.4'
O O 0.0106 0.0060 'International Tables Vol C Tables 4.2.6.8 and 6.1.1.4'
Nd Nd -0.1943 3.0179 'International Tables Vol C Tables 4.2.6.8 and 6.1.1.4'

loop_
_geom_angle_atom_site_label_1
_geom_angle_atom_site_label_2
_geom_angle_atom_site_label_3
_geom_angle
_geom_angle_publ_flag
O21 Nd1 C1' 125.5(4) ?
O21 Nd1 C9 121.4(4) ?
C1' Nd1 C9 110.3(5) ?
O21 Nd1 C11 116.5(3) ?
C1' Nd1 C11 106.6(4) ?
C9 Nd1 C11 54.1(3) ?
O21 Nd1 C12 128.8(3) ?
C1' Nd1 C12 78.0(4) ?
C9 Nd1 C12 75.5(4) ?
C11 Nd1 C12 31.1(3) ?
O21 Nd1 C2' 108.2(4) ?
C1' Nd1 C2' 27.8(4) ?
C9 Nd1 C2' 114.0(5) ?
C11 Nd1 C2' 132.4(4) ?
C12 Nd1 C2' 105.5(4) ?
O21 Nd1 C3' 80.7(4) ?
C1' Nd1 C3' 52.5(5) ?
C9 Nd1 C3' 129.0(3) ?
C11 Nd1 C3' 159.1(5) ?
C12 Nd1 C3' 128.9(5) ?
C2' Nd1 C3' 27.9(5) ?
O21 Nd1 C15 86.2(3) ?
C1' Nd1 C15 126.2(4) ?
C9 Nd1 C15 73.4(3) ?
C11 Nd1 C15 30.7(3) ?
C12 Nd1 C15 50.2(4) ?
C2' Nd1 C15 153.6(4) ?
C3' Nd1 C15 157.7(3) ?
O21 Nd1 C8A 91.2(3) ?
C1' Nd1 C8A 133.7(4) ?
C9 Nd1 C8A 31.5(4) ?
C11 Nd1 C8A 73.3(3) ?
C12 Nd1 C8A 101.7(3) ?
C2' Nd1 C8A 122.7(4) ?
C3' Nd1 C8A 120.5(4) ?
C15 Nd1 C8A 77.5(3) ?
O21 Nd1 C13 103.0(3) ?
C1' Nd1 C13 80.0(4) ?
C9 Nd1 C13 102.7(3) ?
C11 Nd1 C13 50.0(3) ?
C12 Nd1 C13 30.0(3) ?
C2' Nd1 C13 105.5(4) ?
C3' Nd1 C13 117.1(4) ?
C15 Nd1 C13 48.7(3) ?
C8A Nd1 C13 122.1(3) ?
O21 Nd1 C14 79.6(3) ?
C1' Nd1 C14 107.5(4) ?
C9 Nd1 C14 100.9(3) ?
C11 Nd1 C14 49.6(3) ?
C12 Nd1 C14 49.2(3) ?
C2' Nd1 C14 129.9(4) ?
C3' Nd1 C14 129.4(3) ?
C15 Nd1 C14 29.2(3) ?
C8A Nd1 C14 106.0(3) ?
C13 Nd1 C14 29.0(3) ?
O21 Nd1 C9A 133.7(3) ?
C1' Nd1 C9A 86.1(4) ?
C9 Nd1 C9A 29.9(3) ?
C11 Nd1 C9A 76.9(3) ?
C12 Nd1 C9A 86.5(3) ?
C2' Nd1 C9A 84.4(4) ?
C3' Nd1 C9A 100.4(3) ?
C15 Nd1 C9A 101.7(3) ?
C8A Nd1 C9A 48.0(3) ?
C13 Nd1 C9A 116.6(3) ?
C14 Nd1 C9A 126.4(3) ?
C2' C1' Nd1 78.0(8) ?
C2' C1' H1'1 120.0 n
Nd1 C1' H1'1 66.9 n
C2' C1' H1'2 120.0 n
Nd1 C1' H1'2 126.9 n
H1'1 C1' H1'2 120.0 n
C1' C2' C3' 133.4(16) ?
C1' C2' Nd1 74.2(7) ?
C3' C2' Nd1 77.1(7) ?
C1' C2' H2' 113.3 n
C3' C2' H2' 113.3 n
Nd1 C2' H2' 128.7 n
C2' C3' Nd1 75.0(6) ?
C2' C3' H3'1 120.0 n
Nd1 C3' H3'1 68.2 n
C2' C3' H3'2 120.0 n
Nd1 C3' H3'2 129.1 n
H3'1 C3' H3'2 120.0 n
C2 C1 C9A 121.3(11) ?
C2 C1 H1 119.3 n
C9A C1 H1 119.3 n
C1 C2 C3 119.7(12) ?
C1 C2 H2 120.2 n
C3 C2 H2 120.2 n
C2 C3 C4 122.7(12) ?
C2 C3 H3 118.7 n
C4 C3 H3 118.7 n
C4A C4 C3 116.0(15) ?
C4A C4 H4 122.0 n
C3 C4 H4 122.0 n
C4 C4A C9A 122.7(13) ?
C4 C4A C4B 129.7(13) ?
C9A C4A C4B 107.2(9) ?
C4 C4A Nd1 125.9(7) ?
C9A C4A Nd1 69.9(6) ?
C4B C4A Nd1 74.4(6) ?
C4A C4B C8A 108.9(9) ?
C4A C4B C5 130.3(10) ?
C8A C4B C5 120.8(11) ?
C4A C4B Nd1 78.2(6) ?
C8A C4B Nd1 69.0(5) ?
C5 C4B Nd1 119.3(8) ?
C6 C5 C4B 119.9(11) ?
C6 C5 H5 120.1 n
C4B C5 H5 120.1 n
C5 C6 C7 120.5(11) ?
C5 C6 H6 119.8 n
C7 C6 H6 119.8 n
C8 C7 C6 121.3(12) ?
C8 C7 H7 119.4 n
C6 C7 H7 119.4 n
C7 C8 C8A 120.2(10) ?
C7 C8 H8 119.9 n
C8A C8 H8 119.9 n
C4B C8A C8 117.3(9) ?
C4B C8A C9 108.3(8) ?
C8 C8A C9 134.3(8) ?
C4B C8A Nd1 82.4(6) ?
C8 C8A Nd1 111.2(7) ?
C9 C8A Nd1 70.8(5) ?
C9A C9 C8A 103.2(8) ?
C9A C9 C10 131.6(13) ?
C8A C9 C10 124.8(9) ?
C9A C9 Nd1 81.0(5) ?
C8A C9 Nd1 77.7(5) ?
C10 C9 Nd1 101.6(6) ?
C4A C9A C9 112.2(10) ?
C4A C9A C1 117.3(9) ?
C9 C9A C1 130.4(11) ?
C4A C9A Nd1 82.5(6) ?
C9 C9A Nd1 69.1(5) ?
C1 C9A Nd1 114.8(7) ?
C17 C10 C9 112.4(9) ?
C17 C10 C16 106.1(8) ?
C9 C10 C16 113.3(8) ?
C17 C10 C11 111.2(8) ?
C9 C10 C11 104.0(7) ?
C16 C10 C11 110.0(8) ?
C12 C11 C15 106.2(9) ?
C12 C11 C10 124.9(9) ?
C15 C11 C10 126.2(9) ?
C12 C11 Nd1 74.5(6) ?
C15 C11 Nd1 77.0(5) ?
C10 C11 Nd1 100.0(5) ?
C13 C12 C11 107.5(9) ?
C13 C12 Nd1 77.7(6) ?
C11 C12 Nd1 74.4(5) ?
C13 C12 H12 126.2 n
C11 C12 H12 126.2 n
Nd1 C12 H12 114.0 n
C14 C13 C12 109.0(10) ?
C14 C13 Nd1 77.1(6) ?
C12 C13 Nd1 72.2(6) ?
C14 C13 H13 125.5 n
C12 C13 H13 125.5 n
Nd1 C13 H13 117.1 n
C13 C14 C15 108.9(10) ?
C13 C14 Nd1 73.9(6) ?
C15 C14 Nd1 73.4(6) ?
C13 C14 H14 125.6 n
C15 C14 H14 125.6 n
Nd1 C14 H14 118.9 n
C14 C15 C11 108.3(11) ?
C14 C15 Nd1 77.4(5) ?
C11 C15 Nd1 72.3(5) ?
C14 C15 H15 125.8 n
C11 C15 H15 125.8 n
Nd1 C15 H15 116.5 n
C10 C16 H16A 109.5 n
C10 C16 H16B 109.5 n
H16A C16 H16B 109.5 n
C10 C16 H16C 109.5 n
H16A C16 H16C 109.5 n
H16B C16 H16C 109.5 n
C10 C17 H17A 109.5 n
C10 C17 H17B 109.5 n
H17A C17 H17B 109.5 n
C10 C17 H17C 109.5 n
H17A C17 H17C 109.5 n
H17B C17 H17C 109.5 n
C22 O21 C25 107.5(8) ?
C22 O21 Nd1 125.6(7) ?
C25 O21 Nd1 126.7(5) ?
C23 C22 O21 109.2(9) ?
C23 C22 H22A 109.8 n
O21 C22 H22A 109.8 n
C23 C22 H22B 109.8 n
O21 C22 H22B 109.8 n
H22A C22 H22B 108.3 n
C22 C23 C24 108.0(9) ?
C22 C23 H23A 110.1 n
C24 C23 H23A 110.1 n
C22 C23 H23B 110.1 n
C24 C23 H23B 110.1 n
H23A C23 H23B 108.4 n
C23 C24 C25 103.6(8) ?
C23 C24 H24A 111.0 n
C25 C24 H24A 111.0 n
C23 C24 H24B 111.0 n
C25 C24 H24B 111.0 n
H24A C24 H24B 109.0 n
O21 C25 C24 104.8(7) ?
O21 C25 H25A 110.8 n
C24 C25 H25A 110.8 n
O21 C25 H25B 110.8 n
C24 C25 H25B 110.8 n
H25A C25 H25B 108.9 n

loop_
_geom_bond_atom_site_label_1
_geom_bond_atom_site_label_2
_geom_bond_distance
_geom_bond_publ_flag
Nd1 O21 2.494(7) ?
Nd1 C1' 2.656(12) ?
Nd1 C9 2.673(8) ?
Nd1 C11 2.695(9) ?
Nd1 C12 2.696(10) ?
Nd1 C2' 2.700(11) ?
Nd1 C3' 2.725(9) ?
Nd1 C15 2.757(9) ?
Nd1 C8A 2.765(9) ?
Nd1 C13 2.767(10) ?
Nd1 C14 2.806(10) ?
Nd1 C9A 2.825(10) ?
C1' C2' 1.286(18) ?
C1' H1'1 0.9500 n
C1' H1'2 0.9500 n
C2' C3' 1.31(2) ?
C2' H2' 0.9500 n
C3' H3'1 0.9500 n
C3' H3'2 0.9500 n
C1 C2 1.338(16) ?
C1 C9A 1.432(15) ?
C1 H1 0.9500 n
C2 C3 1.380(19) ?
C2 H2 0.9500 n
C3 C4 1.41(3) ?
C3 H3 0.9500 n
C4 C4A 1.389(16) ?
C4 H4 0.9500 n
C4A C9A 1.395(13) ?
C4A C4B 1.403(16) ?
C4B C8A 1.419(14) ?
C4B C5 1.443(15) ?
C5 C6 1.327(17) ?
C5 H5 0.9500 n
C6 C7 1.444(18) ?
C6 H6 0.9500 n
C7 C8 1.355(15) ?
C7 H7 0.9500 n
C8 C8A 1.443(14) ?
C8 H8 0.9500 n
C8A C9 1.479(18) ?
C9 C9A 1.425(13) ?
C9 C10 1.537(13) ?
C10 C17 1.531(13) ?
C10 C16 1.541(12) ?
C10 C11 1.560(13) ?
C11 C12 1.445(14) ?
C11 C15 1.445(15) ?
C12 C13 1.418(15) ?
C12 H12 0.9500 n
C13 C14 1.395(15) ?
C13 H13 0.9500 n
C14 C15 1.403(15) ?
C14 H14 0.9500 n
C15 H15 0.9500 n
C16 H16A 0.9800 n
C16 H16B 0.9800 n
C16 H16C 0.9800 n
C17 H17A 0.9800 n
C17 H17B 0.9800 n
C17 H17C 0.9800 n
O21 C22 1.429(12) ?
O21 C25 1.459(11) ?
C22 C23 1.414(15) ?
C22 H22A 0.9900 n
C22 H22B 0.9900 n
C23 C24 1.503(13) ?
C23 H23A 0.9900 n
C23 H23B 0.9900 n
C24 C25 1.508(13) ?
C24 H24A 0.9900 n
C24 H24B 0.9900 n
C25 H25A 0.9900 n
C25 H25B 0.9900 n
